data_7034592
loop_
_publ_author_name
'Toure, Momar'
'Chuzel, Olivier'
'Parrain, Jean-Luc'

_publ_section_title
;
 Synthesis and structure of Ag(i), Pd(ii), Rh(i), Ru(ii) and Au(i)
 NHC-complexes with a pendant Lewis acidic boronic ester moiety.
;
_journal_issue 16
_journal_name_full 'Dalton transactions (Cambridge, England : 2003)'
_journal_page_first 7139
_journal_page_last 7143
_journal_paper_doi 10.1039/c5dt00814j
_journal_volume 44
_journal_year 2015
_chemical_absolute_configuration unk
_chemical_compound_source 'synthesis as described'
_chemical_formula_moiety 'C16 H23 Au1 B1 Cl1 N4 O2'
_chemical_formula_sum 'C16 H23 Au B Cl N4 O2'
_chemical_formula_weight 546.61
_chemical_name_systematic
;
 ?
;
_space_group_IT_number 5
_symmetry_cell_setting monoclinic
_symmetry_Int_Tables_number 5
_symmetry_space_group_name_Hall 'C 2y'
_symmetry_space_group_name_H-M 'C 1 2 1'
_atom_sites_solution_hydrogens geom
_atom_sites_solution_primary direct
_atom_sites_solution_secondary difmap
_audit_conform_dict_location ftp://ftp.iucr.org/pub/cif_core.dic
_audit_conform_dict_name cif_core.dic
_audit_conform_dict_version 2.4
_audit_creation_date 2011-02-25T15:58:09-00:00
_audit_creation_method 'WinGX routine CIF_UPDATE'
_audit_update_record
;
2014-09-08 deposited with the CCDC.
2015-03-24 downloaded from the CCDC.
;
_cell_angle_alpha 90
_cell_angle_beta 100.011(1)
_cell_angle_gamma 90
_cell_formula_units_Z 4
_cell_length_a 24.2473(7)
_cell_length_b 8.6331(3)
_cell_length_c 9.8278(4)
_cell_measurement_reflns_used 9034
_cell_measurement_temperature 293(2)
_cell_measurement_theta_max 28.62
_cell_measurement_theta_min 2.93
_cell_measurement_wavelength 0.71073
_cell_volume 2025.92(12)
_computing_molecular_graphics 'Ortep-3 for Windows (Farrugia, 1997)'
_computing_publication_material 'WinGX publication routines (Farrugia, 1999)'
_computing_structure_refinement 'SHELXL-97 (Sheldrick, 1997)'
_computing_structure_solution 'SHELXS-97 (Sheldrick, 1990)'
_diffrn_ambient_temperature 293(2)
_diffrn_measured_fraction_theta_full 0.974
_diffrn_measured_fraction_theta_max 0.974
_diffrn_measurement_device_type KappaCCD
_diffrn_measurement_method 'Omega + Phi scan'
_diffrn_radiation_monochromator graphite
_diffrn_radiation_probe x-ray
_diffrn_radiation_type MoK\a
_diffrn_radiation_wavelength 0.71073
_diffrn_reflns_av_R_equivalents 0.07
_diffrn_reflns_av_unetI/netI 0.0661
_diffrn_reflns_limit_h_max 31
_diffrn_reflns_limit_h_min -32
_diffrn_reflns_limit_k_max 11
_diffrn_reflns_limit_k_min -10
_diffrn_reflns_limit_l_max 13
_diffrn_reflns_limit_l_min 0
_diffrn_reflns_number 9034
_diffrn_reflns_theta_full 28.62
_diffrn_reflns_theta_max 28.62
_diffrn_reflns_theta_min 2.93
_diffrn_standards_number none
_exptl_absorpt_coefficient_mu 7.409
_exptl_absorpt_correction_T_max 0.9396
_exptl_absorpt_correction_T_min 0.4762
_exptl_absorpt_correction_type refdelf
_exptl_absorpt_process_details
;
        Parkin S,Moezzi B & Hope H, (1995) J. Appl. Cryst. 28, 53-56
        Quadratic fit to sin(theta)/lambda - 18 parameters
;
_exptl_crystal_colour colourless
_exptl_crystal_density_diffrn 1.792
_exptl_crystal_density_method 'not measured'
_exptl_crystal_description prism
_exptl_crystal_F_000 1056
_exptl_crystal_size_max 0.2
_exptl_crystal_size_mid 0.18
_exptl_crystal_size_min 0.04
_refine_diff_density_max 3.672
_refine_diff_density_min -1.997
_refine_diff_density_rms 0.179
_refine_ls_abs_structure_details 'Flack H D (1983), Acta Cryst. A39, 876-881'
_refine_ls_abs_structure_Flack 0.47(2)
_refine_ls_extinction_method none
_refine_ls_goodness_of_fit_ref 1.076
_refine_ls_hydrogen_treatment constr
_refine_ls_matrix_type full
_refine_ls_number_parameters 227
_refine_ls_number_reflns 4793
_refine_ls_number_restraints 1
_refine_ls_restrained_S_all 1.076
_refine_ls_R_factor_all 0.0642
_refine_ls_R_factor_gt 0.0562
_refine_ls_shift/su_max 0.000
_refine_ls_shift/su_mean 0
_refine_ls_structure_factor_coef Fsqd
_refine_ls_weighting_details 'calc w=1/[\s^2^(Fo^2^)+(0.0766P)^2^+11.8676P] where P=(Fo^2^+2Fc^2^)/3'
_refine_ls_weighting_scheme calc
_refine_ls_wR_factor_gt 0.1395
_refine_ls_wR_factor_ref 0.1474
_reflns_number_gt 4270
_reflns_number_total 4793
_reflns_threshold_expression >2sigma(I)
_cod_data_source_file c5dt00814j2.cif
_cod_data_source_block mom102
_cod_depositor_comments 'Adding full bibliography for 7034588--7034592.cif.'
_cod_original_sg_symbol_H-M 'C 2'
_cod_database_code 7034592

loop_
_symmetry_equiv_pos_as_xyz
'x, y, z'
'-x, y, -z'
'x+1/2, y+1/2, z'
'-x+1/2, y+1/2, -z'

loop_
_atom_site_label
_atom_site_type_symbol
_atom_site_fract_x
_atom_site_fract_y
_atom_site_fract_z
_atom_site_U_iso_or_equiv
_atom_site_adp_type
_atom_site_occupancy
_atom_site_symmetry_multiplicity
_atom_site_calc_flag
_atom_site_refinement_flags
C1 C 0.9310(4) 0.2713(15) 0.4487(11) 0.047(2) Uani 1 1 d .
C2 C 0.9283(5) 0.5206(15) 0.4895(13) 0.055(3) Uani 1 1 d .
H2 H 0.9297 0.6273 0.4772 0.066 Uiso 1 1 calc R
C3 C 0.9194(5) 0.4495(16) 0.6005(13) 0.056(3) Uani 1 1 d .
H3 H 0.913 0.4969 0.6813 0.067 Uiso 1 1 calc R
C4 C 0.8880(11) -0.064(2) 0.722(2) 0.097(6) Uani 1 1 d .
H4 H 0.8746 -0.1616 0.6944 0.116 Uiso 1 1 calc R
C5 C 0.9030(10) -0.041(2) 0.857(2) 0.094(6) Uani 1 1 d .
H5 H 0.8996 -0.1178 0.9211 0.112 Uiso 1 1 calc R
C6 C 0.9232(9) 0.1000(17) 0.8939(17) 0.082(5) Uani 1 1 d .
H6 H 0.9327 0.1207 0.9879 0.098 Uiso 1 1 calc R
C7 C 0.9149(5) 0.1739(17) 0.6742(13) 0.056(3) Uani 1 1 d .
C8 C 0.9412(4) 0.4446(16) 0.2552(11) 0.049(2) Uani 1 1 d .
H8A H 0.963 0.3626 0.2226 0.059 Uiso 1 1 calc R
H8B H 0.9621 0.5404 0.2538 0.059 Uiso 1 1 calc R
C9 C 0.8867(5) 0.4595(19) 0.1579(12) 0.059(3) Uani 1 1 d .
H9A H 0.8633 0.5334 0.196 0.071 Uiso 1 1 calc R
H9B H 0.8677 0.3602 0.1518 0.071 Uiso 1 1 calc R
C10 C 0.8922(5) 0.5104(15) 0.0153(11) 0.055(3) Uani 1 1 d .
H10A H 0.9191 0.4445 -0.0191 0.066 Uiso 1 1 calc R
H10B H 0.9064 0.6157 0.019 0.066 Uiso 1 1 calc R
C11 C 0.7446(7) 0.434(3) -0.1770(17) 0.084(5) Uani 1 1 d .
C12 C 0.7648(4) 0.576(4) -0.2705(11) 0.073(4) Uani 1 1 d .
C13 C 0.6958(9) 0.476(5) -0.113(3) 0.22(3) Uani 1 1 d .
H13A H 0.6858 0.3903 -0.0605 0.329 Uiso 1 1 calc R
H13B H 0.6648 0.5023 -0.1842 0.329 Uiso 1 1 calc R
H13C H 0.7051 0.5638 -0.0534 0.329 Uiso 1 1 calc R
C14 C 0.7341(19) 0.278(4) -0.243(4) 0.24(3) Uani 1 1 d .
H14A H 0.7647 0.2511 -0.2883 0.366 Uiso 1 1 calc R
H14B H 0.7 0.2807 -0.3089 0.366 Uiso 1 1 calc R
H14C H 0.7309 0.2024 -0.1729 0.366 Uiso 1 1 calc R
C15 C 0.7340(10) 0.713(3) -0.268(3) 0.122(9) Uani 1 1 d .
H15A H 0.7325 0.7405 -0.1738 0.183 Uiso 1 1 calc R
H15B H 0.6967 0.6982 -0.3175 0.183 Uiso 1 1 calc R
H15C H 0.7518 0.795 -0.3103 0.183 Uiso 1 1 calc R
C16 C 0.7659(10) 0.517(5) -0.4167(17) 0.159(19) Uani 1 1 d .
H16A H 0.7874 0.4234 -0.412 0.239 Uiso 1 1 calc R
H16B H 0.7826 0.5942 -0.4671 0.239 Uiso 1 1 calc R
H16C H 0.7283 0.497 -0.4628 0.239 Uiso 1 1 calc R
N1 N 0.9353(4) 0.4115(12) 0.3953(9) 0.047(2) Uani 1 1 d .
N2 N 0.9210(4) 0.2909(12) 0.5779(9) 0.0474(19) Uani 1 1 d .
N3 N 0.8901(5) 0.0384(14) 0.6216(13) 0.067(3) Uani 1 1 d .
N4 N 0.9310(5) 0.2150(16) 0.8053(12) 0.067(3) Uani 1 1 d .
O1 O 0.8219(4) 0.589(2) -0.2028(9) 0.090(5) Uani 1 1 d .
O2 O 0.7907(5) 0.4247(17) -0.0633(13) 0.094(4) Uani 1 1 d .
Cl1 Cl 0.9634(2) -0.1526(4) 0.2496(5) 0.0848(11) Uani 1 1 d .
Au1 Au 0.945359(14) 0.06813(9) 0.35906(3) 0.05122(14) Uani 1 1 d .
B1 B 0.8344(5) 0.5032(17) -0.0873(12) 0.048(3) Uani 1 1 d .

loop_
_atom_site_aniso_label
_atom_site_aniso_U_11
_atom_site_aniso_U_22
_atom_site_aniso_U_33
_atom_site_aniso_U_23
_atom_site_aniso_U_13
_atom_site_aniso_U_12
C1 0.040(5) 0.057(7) 0.043(5) -0.005(4) 0.002(4) 0.003(4)
C2 0.057(6) 0.044(6) 0.062(6) 0.002(4) 0.007(5) 0.006(4)
C3 0.053(6) 0.060(7) 0.055(6) 0.001(5) 0.010(5) 0.005(5)
C4 0.131(17) 0.071(11) 0.098(13) 0.010(10) 0.045(12) -0.021(11)
C5 0.116(15) 0.083(13) 0.094(13) 0.018(10) 0.054(12) -0.017(11)
C6 0.135(14) 0.052(12) 0.067(7) 0.020(7) 0.045(8) 0.013(8)
C7 0.052(6) 0.071(8) 0.047(6) 0.015(6) 0.016(5) 0.007(6)
C8 0.041(5) 0.061(7) 0.046(5) 0.007(5) 0.003(4) 0.008(5)
C9 0.041(5) 0.087(10) 0.046(6) 0.015(6) -0.005(4) 0.000(5)
C10 0.058(6) 0.054(6) 0.046(5) 0.007(4) -0.015(5) -0.012(5)
C11 0.058(8) 0.130(17) 0.059(8) 0.009(9) -0.005(7) -0.018(9)
C12 0.050(5) 0.113(12) 0.050(5) -0.030(11) -0.009(4) 0.001(11)
C13 0.091(14) 0.38(6) 0.21(3) 0.20(4) 0.110(18) 0.11(2)
C14 0.31(5) 0.16(3) 0.25(4) -0.09(3) 0.03(4) -0.18(4)
C15 0.110(17) 0.108(18) 0.16(2) 0.032(17) 0.053(16) 0.045(14)
C16 0.111(14) 0.31(6) 0.045(7) -0.010(16) -0.008(8) -0.01(2)
N1 0.055(5) 0.041(5) 0.041(4) 0.000(4) -0.006(4) 0.009(4)
N2 0.048(4) 0.046(5) 0.049(5) 0.007(4) 0.009(4) 0.005(4)
N3 0.075(6) 0.045(9) 0.080(7) 0.011(5) 0.008(5) -0.008(5)
N4 0.078(7) 0.073(8) 0.054(6) 0.012(6) 0.023(6) 0.006(6)
O1 0.064(5) 0.132(13) 0.065(5) 0.045(8) -0.015(4) -0.034(7)
O2 0.067(6) 0.113(10) 0.090(8) 0.047(7) -0.023(5) -0.017(6)
Cl1 0.125(3) 0.0416(18) 0.091(3) -0.0151(17) 0.028(2) -0.0106(19)
Au1 0.0553(2) 0.0424(2) 0.0531(2) 0.0002(2) 0.00124(13) -0.0109(2)
B1 0.045(6) 0.061(7) 0.035(5) 0.002(4) -0.003(4) 0.001(5)

loop_
_atom_type_symbol
_atom_type_description
_atom_type_scat_dispersion_real
_atom_type_scat_dispersion_imag
_atom_type_scat_source
H H 0 0 'International Tables Vol C Tables 4.2.6.8 and 6.1.1.4'
C C 0.0033 0.0016 'International Tables Vol C Tables 4.2.6.8 and 6.1.1.4'
N N 0.0061 0.0033 'International Tables Vol C Tables 4.2.6.8 and 6.1.1.4'
O O 0.0106 0.006 'International Tables Vol C Tables 4.2.6.8 and 6.1.1.4'
Cl Cl 0.1484 0.1585 'International Tables Vol C Tables 4.2.6.8 and 6.1.1.4'
Au Au -2.0133 8.8022 'International Tables Vol C Tables 4.2.6.8 and 6.1.1.4'
B B 0.0013 0.0007 'International Tables Vol C Tables 4.2.6.8 and 6.1.1.4'

loop_
_geom_angle_atom_site_label_1
_geom_angle_atom_site_label_2
_geom_angle_atom_site_label_3
_geom_angle
N1 C1 N2 107.3(10)
N1 C1 Au1 125.9(8)
N2 C1 Au1 126.5(9)
C3 C2 N1 107.7(12)
C2 C3 N2 108.5(11)
C5 C4 N3 127.2(19)
C4 C5 C6 115.4(17)
C5 C6 N4 125.2(17)
N4 C7 N3 128.9(12)
N4 C7 N2 114.4(13)
N3 C7 N2 116.6(11)
N1 C8 C9 113.9(10)
C8 C9 C10 114.2(10)
C9 C10 B1 111.9(10)
O2 C11 C13 104.7(18)
O2 C11 C14 110(3)
C13 C11 C14 108(3)
O2 C11 C12 102.0(11)
C13 C11 C12 113(2)
C14 C11 C12 118(2)
C15 C12 O1 114(2)
C15 C12 C16 113(2)
O1 C12 C16 106.7(12)
C15 C12 C11 114.0(15)
O1 C12 C11 98.8(14)
C16 C12 C11 109(2)
C1 N1 C2 109.7(10)
C1 N1 C8 125.9(10)
C2 N1 C8 124.2(10)
C1 N2 C3 106.9(10)
C1 N2 C7 126.9(11)
C3 N2 C7 126.2(10)
C4 N3 C7 110.9(15)
C7 N4 C6 112.2(14)
B1 O1 C12 114.1(13)
B1 O2 C11 111.9(12)
C1 Au1 Cl1 176.9(3)
O2 B1 O1 111.3(10)
O2 B1 C10 124.1(11)
O1 B1 C10 124.3(11)

loop_
_geom_bond_atom_site_label_1
_geom_bond_atom_site_label_2
_geom_bond_distance
C1 N1 1.331(16)
C1 N2 1.345(14)
C1 Au1 2.019(12)
C2 C3 1.303(17)
C2 N1 1.352(16)
C3 N2 1.388(17)
C4 C5 1.33(3)
C4 N3 1.33(2)
C5 C6 1.34(3)
C6 N4 1.354(18)
C7 N4 1.328(18)
C7 N3 1.374(19)
C7 N2 1.410(15)
C8 N1 1.437(14)
C8 C9 1.497(15)
C9 C10 1.497(16)
C10 B1 1.579(15)
C11 O2 1.438(19)
C11 C13 1.48(3)
C11 C14 1.49(4)
C11 C12 1.66(3)
C12 C15 1.40(3)
C12 O1 1.433(12)
C12 C16 1.53(2)
O1 B1 1.343(16)
O2 B1 1.315(18)
Cl1 Au1 2.268(4)
